data_1513341
loop_
_publ_author_name
'Garbacz, Piotr'
'Terskikh, Victor V.'
'Ferguson, Michael J.'
'Bernard, Guy M.'
'K\;edziorek, Mariusz'
'Wasylishen, Roderick E.'

_publ_section_title
;
 Experimental Characterization of the Hydride (1)H Shielding Tensors for
 HIrX2(PR3)2 and HRhCl2(PR3)2: Extremely Shielded Hydride Protons with
 Unusually Large Magnetic Shielding Anisotropies.
;
_journal_issue 7
_journal_name_full 'The journal of physical chemistry. A'
_journal_page_first 1203
_journal_page_last 1212
_journal_paper_doi 10.1021/jp411378j
_journal_volume 118
_journal_year 2014
_chemical_formula_moiety 'C18 H43 Cl2 Ir P2'
_chemical_formula_sum 'C18 H43 Cl2 Ir P2'
_chemical_formula_weight 584.56
_chemical_name_systematic
; 
 ? 
;
_space_group_crystal_system monoclinic
_space_group_IT_number 14
_space_group_name_Hall '-P 2ybc'
_space_group_name_H-M_alt 'P 1 21/c 1'
_symmetry_space_group_name_Hall '-P 2ybc'
_symmetry_space_group_name_H-M 'P 1 21/c 1'
_atom_sites_solution_hydrogens mixed
_audit_creation_method SHELXL-2013
_cell_angle_alpha 90
_cell_angle_beta 92.6720(10)
_cell_angle_gamma 90
_cell_formula_units_Z 2
_cell_length_a 8.0646(4)
_cell_length_b 8.9616(4)
_cell_length_c 16.2738(8)
_cell_measurement_reflns_used 9931
_cell_measurement_temperature 173(2)
_cell_measurement_theta_max 28.29
_cell_measurement_theta_min 2.51
_cell_volume 1174.86(10)
_computing_cell_refinement 'Bruker SAINT'
_computing_data_collection 'Bruker APEX2'
_computing_data_reduction 'Bruker SAINT'
_computing_molecular_graphics 'Bruker SHELXTL'
_computing_publication_material 'Bruker SHELXTL'
_computing_structure_refinement 'SHELXL-2013 (Sheldrick, 2013)'
_computing_structure_solution 'SHELXS-97 (Sheldrick, 2008)'
_diffrn_ambient_temperature 173(2)
_diffrn_measured_fraction_theta_full 1.000
_diffrn_measured_fraction_theta_max 0.989
_diffrn_measurement_device_type 'Bruker APEX-II CCD'
_diffrn_measurement_method '\w scans'
_diffrn_radiation_type MoK\a
_diffrn_radiation_wavelength 0.71073
_diffrn_reflns_av_R_equivalents 0.0159
_diffrn_reflns_av_unetI/netI 0.0136
_diffrn_reflns_Laue_measured_fraction_full 1.000
_diffrn_reflns_Laue_measured_fraction_max 0.989
_diffrn_reflns_limit_h_max 10
_diffrn_reflns_limit_h_min -10
_diffrn_reflns_limit_k_max 11
_diffrn_reflns_limit_k_min -11
_diffrn_reflns_limit_l_max 21
_diffrn_reflns_limit_l_min -21
_diffrn_reflns_number 10572
_diffrn_reflns_point_group_measured_fraction_full 1.000
_diffrn_reflns_point_group_measured_fraction_max 0.989
_diffrn_reflns_theta_full 25.242
_diffrn_reflns_theta_max 28.291
_diffrn_reflns_theta_min 2.506
_exptl_absorpt_coefficient_mu 6.045
_exptl_absorpt_correction_T_max 0.3581
_exptl_absorpt_correction_T_min 0.1963
_exptl_absorpt_correction_type numerical
_exptl_absorpt_process_details 'SADABS (Sheldrick, 2008)'
_exptl_crystal_colour red
_exptl_crystal_density_diffrn 1.652
_exptl_crystal_description prism
_exptl_crystal_F_000 584
_exptl_crystal_size_max 0.421
_exptl_crystal_size_mid 0.297
_exptl_crystal_size_min 0.271
_refine_diff_density_max 1.082
_refine_diff_density_min -0.673
_refine_diff_density_rms 0.083
_refine_ls_extinction_method none
_refine_ls_goodness_of_fit_ref 1.065
_refine_ls_hydrogen_treatment mixed
_refine_ls_matrix_type full
_refine_ls_number_parameters 116
_refine_ls_number_reflns 2884
_refine_ls_number_restraints 1
_refine_ls_restrained_S_all 1.065
_refine_ls_R_factor_all 0.0152
_refine_ls_R_factor_gt 0.0135
_refine_ls_shift/su_max 0.001
_refine_ls_shift/su_mean 0.000
_refine_ls_structure_factor_coef Fsqd
_refine_ls_weighting_details
; 
 w=1/[\s^2^(Fo^2^)+(0.0147P)^2^+0.6952P] 
 where P=(Fo^2^+2Fc^2^)/3 
;
_refine_ls_weighting_scheme calc
_refine_ls_wR_factor_gt 0.0318
_refine_ls_wR_factor_ref 0.0327
_reflns_Friedel_coverage 0.000
_reflns_number_gt 2668
_reflns_number_total 2884
_reflns_threshold_expression 'I > 2\s(I)'
_cod_data_source_file jp411378j_si_001.cif
_cod_data_source_block rew1303
_cod_database_code 1513341
_shelx_space_group_comment
; 
The symmetry employed for this shelxl refinement is uniquely defined 
by the following loop, which should always be used as a source of 
symmetry information in preference to the above space-group names. 
They are only intended as comments. 
;
_shelx_estimated_absorpt_t_min 0.185
_shelx_estimated_absorpt_t_max 0.291
_shelxl_version_number 2013-2

loop_
_space_group_symop_operation_xyz
'x, y, z'
'-x, y+1/2, -z+1/2'
'-x, -y, -z'
'x, -y-1/2, z-1/2'

loop_
_atom_site_label
_atom_site_type_symbol
_atom_site_fract_x
_atom_site_fract_y
_atom_site_fract_z
_atom_site_U_iso_or_equiv
_atom_site_adp_type
_atom_site_occupancy
_atom_site_site_symmetry_order
_atom_site_calc_flag
_atom_site_refinement_flags_posn
_atom_site_refinement_flags_occupancy
Ir Ir 0.5000 0.5000 0.5000 0.01622(4) Uani 1 2 d DS P
Cl Cl 0.46462(9) 0.30377(5) 0.40601(3) 0.04783(16) Uani 1 1 d . .
P P 0.37336(5) 0.66534(5) 0.40361(2) 0.01647(8) Uani 1 1 d . .
C1 C 0.5289(2) 0.75283(19) 0.33882(10) 0.0218(3) Uani 1 1 d . .
H1A H 0.4675 0.8158 0.2968 0.026 Uiso 1 1 calc R .
C2 C 0.6246(3) 0.6351(2) 0.29303(13) 0.0352(4) Uani 1 1 d . .
H2A H 0.7036 0.6841 0.2579 0.042 Uiso 1 1 calc R .
H2B H 0.5468 0.5748 0.2589 0.042 Uiso 1 1 calc R .
H2C H 0.6849 0.5706 0.3328 0.042 Uiso 1 1 calc R .
C3 C 0.6471(3) 0.8546(3) 0.38840(14) 0.0401(5) Uani 1 1 d . .
H3A H 0.7352 0.8890 0.3535 0.048 Uiso 1 1 calc R .
H3B H 0.6963 0.7995 0.4355 0.048 Uiso 1 1 calc R .
H3C H 0.5857 0.9409 0.4082 0.048 Uiso 1 1 calc R .
C4 C 0.2710(2) 0.82585(19) 0.45179(11) 0.0237(3) Uani 1 1 d . .
H4A H 0.3604 0.8755 0.4866 0.028 Uiso 1 1 calc R .
C5 C 0.1406(3) 0.7791(3) 0.51165(14) 0.0424(5) Uani 1 1 d . .
H5A H 0.1140 0.8640 0.5466 0.051 Uiso 1 1 calc R .
H5B H 0.1839 0.6969 0.5461 0.051 Uiso 1 1 calc R .
H5C H 0.0399 0.7463 0.4807 0.051 Uiso 1 1 calc R .
C6 C 0.2028(3) 0.9472(2) 0.39390(14) 0.0384(5) Uani 1 1 d . .
H6A H 0.1802 1.0373 0.4256 0.046 Uiso 1 1 calc R .
H6B H 0.0998 0.9123 0.3659 0.046 Uiso 1 1 calc R .
H6C H 0.2846 0.9700 0.3530 0.046 Uiso 1 1 calc R .
C7 C 0.2287(2) 0.5726(2) 0.32838(11) 0.0258(4) Uani 1 1 d . .
H7A H 0.2939 0.4902 0.3040 0.031 Uiso 1 1 calc R .
C8 C 0.1628(3) 0.6661(3) 0.25558(13) 0.0431(5) Uani 1 1 d . .
H8A H 0.1023 0.6016 0.2159 0.052 Uiso 1 1 calc R .
H8B H 0.2558 0.7135 0.2291 0.052 Uiso 1 1 calc R .
H8C H 0.0878 0.7431 0.2751 0.052 Uiso 1 1 calc R .
C9 C 0.0857(3) 0.4961(3) 0.37064(19) 0.0512(7) Uani 1 1 d . .
H9A H 0.0269 0.4292 0.3315 0.061 Uiso 1 1 calc R .
H9B H 0.0086 0.5718 0.3896 0.061 Uiso 1 1 calc R .
H9C H 0.1300 0.4382 0.4178 0.061 Uiso 1 1 calc R .
H10 H 0.671(4) 0.528(6) 0.474(4) 0.08(2) Uiso 0.5 1 d D P

loop_
_atom_site_aniso_label
_atom_site_aniso_U_11
_atom_site_aniso_U_22
_atom_site_aniso_U_33
_atom_site_aniso_U_23
_atom_site_aniso_U_13
_atom_site_aniso_U_12
Ir 0.02074(5) 0.01394(5) 0.01373(5) -0.00062(3) -0.00199(3) -0.00020(3)
Cl 0.0845(4) 0.0228(2) 0.0331(3) -0.01236(19) -0.0307(3) 0.0158(2)
P 0.01857(18) 0.01619(18) 0.01455(18) 0.00096(15) -0.00042(14) 0.00003(15)
C1 0.0230(8) 0.0231(8) 0.0193(8) 0.0030(6) 0.0027(6) 0.0003(6)
C2 0.0360(10) 0.0355(11) 0.0353(11) 0.0003(9) 0.0146(8) 0.0064(8)
C3 0.0368(11) 0.0425(12) 0.0415(12) -0.0031(10) 0.0071(9) -0.0179(9)
C4 0.0260(8) 0.0229(8) 0.0223(8) -0.0016(7) 0.0032(6) 0.0050(7)
C5 0.0418(12) 0.0458(12) 0.0414(12) 0.0024(10) 0.0204(10) 0.0089(10)
C6 0.0498(13) 0.0290(10) 0.0367(12) 0.0038(9) 0.0062(10) 0.0180(10)
C7 0.0271(9) 0.0257(9) 0.0239(9) 0.0002(7) -0.0086(7) -0.0031(7)
C8 0.0544(13) 0.0384(12) 0.0342(11) 0.0031(9) -0.0231(10) 0.0014(10)
C9 0.0379(13) 0.0669(19) 0.0480(16) 0.0011(11) -0.0078(11) -0.0260(11)

loop_
_atom_type_symbol
_atom_type_description
_atom_type_scat_dispersion_real
_atom_type_scat_dispersion_imag
_atom_type_scat_source
C C 0.0033 0.0016 'International Tables Vol C Tables 4.2.6.8 and 6.1.1.4'
H H 0.0000 0.0000 'International Tables Vol C Tables 4.2.6.8 and 6.1.1.4'
P P 0.1023 0.0942 'International Tables Vol C Tables 4.2.6.8 and 6.1.1.4'
Cl Cl 0.1484 0.1585 'International Tables Vol C Tables 4.2.6.8 and 6.1.1.4'
Ir Ir -1.4442 7.9887 'International Tables Vol C Tables 4.2.6.8 and 6.1.1.4'

loop_
_geom_angle_atom_site_label_1
_geom_angle_atom_site_label_2
_geom_angle_atom_site_label_3
_geom_angle
_geom_angle_site_symmetry_1
_geom_angle_site_symmetry_3
Cl Ir Cl 180.0 . 3_666
Cl Ir P 89.909(16) . 3_666
Cl Ir P 90.091(16) 3_666 3_666
Cl Ir P 90.091(16) . .
Cl Ir P 89.910(16) 3_666 .
P Ir P 180.0 3_666 .
Cl Ir H10 91(3) . .
Cl Ir H10 89(3) 3_666 .
P Ir H10 85(3) 3_666 .
P Ir H10 95(3) . .
C7 P C1 103.68(8) . .
C7 P C4 110.47(8) . .
C1 P C4 103.87(8) . .
C7 P Ir 113.51(6) . .
C1 P Ir 111.20(6) . .
C4 P Ir 113.26(6) . .
C2 C1 C3 110.83(16) . .
C2 C1 P 110.97(12) . .
C3 C1 P 112.08(12) . .
C6 C4 C5 110.56(16) . .
C6 C4 P 116.60(13) . .
C5 C4 P 113.05(13) . .
C8 C7 C9 110.58(19) . .
C8 C7 P 117.01(14) . .
C9 C7 P 111.65(15) . .

loop_
_geom_bond_atom_site_label_1
_geom_bond_atom_site_label_2
_geom_bond_distance
_geom_bond_site_symmetry_2
Ir Cl 2.3394(5) .
Ir Cl 2.3395(5) 3_666
Ir P 2.3557(4) 3_666
Ir P 2.3557(4) .
Ir H10 1.48(2) .
P C7 1.8483(18) .
P C1 1.8503(17) .
P C4 1.8510(17) .
C1 C2 1.522(2) .
C1 C3 1.523(3) .
C4 C6 1.524(3) .
C4 C5 1.525(3) .
C7 C8 1.526(3) .
C7 C9 1.533(3) .

loop_
_geom_torsion_atom_site_label_1
_geom_torsion_atom_site_label_2
_geom_torsion_atom_site_label_3
_geom_torsion_atom_site_label_4
_geom_torsion
C7 P C1 C2 -63.72(15)
C4 P C1 C2 -179.23(13)
Ir P C1 C2 58.62(14)
C7 P C1 C3 171.78(14)
C4 P C1 C3 56.26(15)
Ir P C1 C3 -65.88(15)
C7 P C4 C6 -58.04(17)
C1 P C4 C6 52.59(17)
Ir P C4 C6 173.36(14)
C7 P C4 C5 71.75(16)
C1 P C4 C5 -177.62(14)
Ir P C4 C5 -56.85(16)
C1 P C7 C8 -49.58(17)
C4 P C7 C8 61.17(18)
Ir P C7 C8 -170.37(14)
C1 P C7 C9 -178.40(15)
C4 P C7 C9 -67.65(17)
Ir P C7 C9 60.82(17)
